data_4319542
loop_
_publ_author_name
'Werner Uhl'
'Jens Molter'
'Bernhard Neum\"uller'

_publ_contact_author
;
        Prof. Dr. Werner Uhl
        Phillips-Universit\"at Marburg
        Fachbereich Chemie
        Hans-Meerwein-Strasse
        D-35043 Marburg
        Bundesrepublik Deutschland
;
_publ_contact_author_email 'Uhl@chemie.uni-marburg.de '
_publ_contact_author_fax '049 6421 2828917'
_publ_contact_author_phone '049 6421 2825751'
_publ_section_title
;
 Dialkylaluminum Hydrazides Derived from Free Hydrazine N2H4. Molecular
 Structures of [(Me3C)2AlN2H3]2 and [(Me3C)2Al]4(N2H2)2
;
_journal_name_full 'Inorganic Chemistry'
_journal_page_first 2011
_journal_page_last 2014
_journal_paper_doi 10.1021/ic000969o
_journal_volume 40
_journal_year 2001
_chemical_formula_sum 'C32 H76 Al4 N4'
_chemical_formula_weight 624.89
_chemical_name_systematic
;
?
;
_space_group_IT_number 2
_symmetry_cell_setting triclinic
_symmetry_space_group_name_Hall '-P 1'
_symmetry_space_group_name_H-M 'P -1'
_atom_sites_solution_hydrogens geom
_atom_sites_solution_primary direct
_atom_sites_solution_secondary difmap
_audit_creation_method SHELXL-97
_cell_angle_alpha 82.2500(10)
_cell_angle_beta 69.5700(10)
_cell_angle_gamma 71.7700(10)
_cell_formula_units_Z 1
_cell_length_a 9.4080(10)
_cell_length_b 10.8260(10)
_cell_length_c 11.6940(10)
_cell_measurement_temperature 293(2)
_cell_volume 1059.67(17)
_computing_structure_refinement 'SHELXL-97 (Sheldrick, 1997)'
_computing_structure_solution 'SHELXS-97 (Sheldrick, 1990)'
_diffrn_ambient_temperature 293(2)
_diffrn_measured_fraction_theta_full 0.940
_diffrn_measured_fraction_theta_max 0.940
_diffrn_radiation_monochromator graphite
_diffrn_radiation_source 'fine-focus sealed tube'
_diffrn_radiation_type MoK\a
_diffrn_radiation_wavelength 0.71069
_diffrn_reflns_av_R_equivalents 0.0182
_diffrn_reflns_av_sigmaI/netI 0.0430
_diffrn_reflns_limit_h_max 0
_diffrn_reflns_limit_h_min -10
_diffrn_reflns_limit_k_max 12
_diffrn_reflns_limit_k_min -12
_diffrn_reflns_limit_l_max 13
_diffrn_reflns_limit_l_min -13
_diffrn_reflns_number 3918
_diffrn_reflns_theta_full 25.29
_diffrn_reflns_theta_max 25.29
_diffrn_reflns_theta_min 2.41
_exptl_absorpt_coefficient_mu 0.133
_exptl_crystal_density_diffrn 0.979
_exptl_crystal_density_method 'not measured'
_exptl_crystal_F_000 348
_refine_diff_density_max 0.367
_refine_diff_density_min -0.241
_refine_diff_density_rms 0.043
_refine_ls_extinction_method none
_refine_ls_goodness_of_fit_ref 1.017
_refine_ls_hydrogen_treatment mixed
_refine_ls_matrix_type full
_refine_ls_number_parameters 253
_refine_ls_number_reflns 3622
_refine_ls_number_restraints 0
_refine_ls_restrained_S_all 1.017
_refine_ls_R_factor_all 0.0784
_refine_ls_R_factor_gt 0.0530
_refine_ls_shift/su_max 0.118
_refine_ls_shift/su_mean 0.013
_refine_ls_structure_factor_coef Fsqd
_refine_ls_weighting_details 'calc w=1/[\s^2^(Fo^2^)+(0.0776P)^2^+0.4004P] where P=(Fo^2^+2Fc^2^)/3'
_refine_ls_weighting_scheme calc
_refine_ls_wR_factor_gt 0.1347
_refine_ls_wR_factor_ref 0.1518
_reflns_number_gt 2677
_reflns_number_total 3622
_reflns_threshold_expression >2sigma(I)
_cod_data_source_file ic000969o_2.cif
_cod_data_source_block structure_2
_cod_depositor_comments
;
The following automatic conversions were performed:
data name '_publ_contact_autor' replaced with '_publ_contact_author'
as specified in the replacement file
'/home/antanas/src/cod-tools/trunk/data/replacement-values/replacement_tags.lst'.

Automatic conversion script
Id: cif_correct_tags 4998 2017-03-02 13:24:31Z antanas 
;
_cod_database_code 4319542

loop_
_symmetry_equiv_pos_as_xyz
'x, y, z'
'-x, -y, -z'

loop_
_atom_site_label
_atom_site_type_symbol
_atom_site_fract_x
_atom_site_fract_y
_atom_site_fract_z
_atom_site_U_iso_or_equiv
_atom_site_adp_type
_atom_site_occupancy
_atom_site_symmetry_multiplicity
_atom_site_calc_flag
_atom_site_refinement_flags
_atom_site_disorder_assembly
_atom_site_disorder_group
Al1 Al 0.95986(8) 0.14880(7) 0.09637(6) 0.0343(2) Uani 1 1 d . . .
Al2 Al 1.01542(9) 0.18946(7) -0.24364(7) 0.0437(2) Uani 1 1 d . . .
CT1 C 1.1419(3) 0.1952(3) 0.1119(3) 0.0499(7) Uani 1 1 d . A .
CT11 C 1.3002(4) 0.1007(4) 0.0487(4) 0.0887(12) Uani 1 1 d . . .
HT1A H 1.3837 0.1284 0.0567 0.106 Uiso 1 1 calc R . .
HT1B H 1.3134 0.0983 -0.0362 0.106 Uiso 1 1 calc R . .
HT1C H 1.3040 0.0155 0.0856 0.106 Uiso 1 1 calc R . .
CT13 C 1.1486(5) 0.3279(4) 0.0529(5) 0.1257(19) Uani 1 1 d . . .
HT1D H 1.0597 0.3938 0.0998 0.151 Uiso 1 1 calc R . .
HT1E H 1.1453 0.3307 -0.0286 0.151 Uiso 1 1 calc R . .
HT1F H 1.2449 0.3431 0.0502 0.151 Uiso 1 1 calc R . .
CT2 C 0.7401(3) 0.2579(3) 0.1773(3) 0.0526(7) Uani 1 1 d . . .
CT21 C 0.6117(4) 0.2107(4) 0.1605(3) 0.0781(10) Uani 1 1 d . . .
HT2A H 0.6151 0.1259 0.1984 0.094 Uiso 1 1 calc R . .
HT2B H 0.6296 0.2063 0.0750 0.094 Uiso 1 1 calc R . .
HT2C H 0.5098 0.2702 0.1976 0.094 Uiso 1 1 calc R . .
CT22 C 0.7062(5) 0.2631(5) 0.3135(3) 0.1152(17) Uani 1 1 d . . .
HT2D H 0.5988 0.3138 0.3508 0.138 Uiso 1 1 calc R . .
HT2E H 0.7769 0.3024 0.3275 0.138 Uiso 1 1 calc R . .
HT2F H 0.7214 0.1765 0.3486 0.138 Uiso 1 1 calc R . .
CT23 C 0.7221(5) 0.3958(3) 0.1218(5) 0.1171(18) Uani 1 1 d . . .
HT2G H 0.7565 0.3923 0.0345 0.141 Uiso 1 1 calc R . .
HT2H H 0.7854 0.4357 0.1451 0.141 Uiso 1 1 calc R . .
HT2I H 0.6130 0.4460 0.1511 0.141 Uiso 1 1 calc R . .
CT3 C 1.2200(4) 0.2170(4) -0.3513(3) 0.0734(10) Uani 1 1 d . A .
CT31 C 1.3625(5) 0.1447(6) -0.3152(4) 0.1261(18) Uani 1 1 d . . .
HT3A H 1.4553 0.1609 -0.3753 0.151 Uiso 1 1 calc R . .
HT3B H 1.3731 0.0532 -0.3096 0.151 Uiso 1 1 calc R . .
HT3C H 1.3506 0.1736 -0.2374 0.151 Uiso 1 1 calc R . .
CT33 C 1.2151(8) 0.3591(5) -0.3534(7) 0.194(3) Uani 1 1 d . . .
HT3D H 1.1967 0.3836 -0.2725 0.233 Uiso 1 1 calc R . .
HT3E H 1.1312 0.4125 -0.3825 0.233 Uiso 1 1 calc R . .
HT3F H 1.3142 0.3708 -0.4067 0.233 Uiso 1 1 calc R . .
CT4 C 0.8202(5) 0.2751(4) -0.2870(3) 0.0839(11) Uani 1 1 d . A .
CT41 C 0.6664(4) 0.2658(4) -0.1935(4) 0.1028(14) Uani 1 1 d . . .
HT4A H 0.5804 0.3137 -0.2226 0.123 Uiso 1 1 calc R . .
HT4B H 0.6535 0.3016 -0.1185 0.123 Uiso 1 1 calc R . .
HT4C H 0.6670 0.1763 -0.1795 0.123 Uiso 1 1 calc R . .
CT12 C 1.117(2) 0.2276(15) 0.2391(15) 0.074(3) Uani 0.52(2) 1 d P A 1
HT1G H 1.1025 0.1541 0.2929 0.088 Uiso 0.52(2) 1 calc PR A 1
HT1H H 1.0252 0.3008 0.2652 0.088 Uiso 0.52(2) 1 calc PR A 1
HT1I H 1.2082 0.2488 0.2408 0.088 Uiso 0.52(2) 1 calc PR A 1
CT32 C 1.236(3) 0.212(3) -0.4806(17) 0.182(14) Uani 0.52(2) 1 d P A 1
HT3G H 1.1517 0.2797 -0.4988 0.218 Uiso 0.52(2) 1 calc PR A 1
HT3H H 1.2313 0.1291 -0.4962 0.218 Uiso 0.52(2) 1 calc PR A 1
HT3I H 1.3359 0.2250 -0.5312 0.218 Uiso 0.52(2) 1 calc PR A 1
CT42 C 0.828(3) 0.253(2) -0.4045(19) 0.140(9) Uani 0.52(2) 1 d P A 1
HT4D H 0.8467 0.1617 -0.4128 0.168 Uiso 0.52(2) 1 calc PR A 1
HT4E H 0.9133 0.2812 -0.4636 0.168 Uiso 0.52(2) 1 calc PR A 1
HT4F H 0.7302 0.3006 -0.4177 0.168 Uiso 0.52(2) 1 calc PR A 1
CT43 C 0.7883(15) 0.4323(10) -0.274(2) 0.118(5) Uani 0.52(2) 1 d P A 1
HT4G H 0.8757 0.4595 -0.3303 0.141 Uiso 0.52(2) 1 calc PR A 1
HT4H H 0.7777 0.4486 -0.1919 0.141 Uiso 0.52(2) 1 calc PR A 1
HT4I H 0.6928 0.4801 -0.2907 0.141 Uiso 0.52(2) 1 calc PR A 1
C12' C 1.144(2) 0.160(3) 0.2482(16) 0.097(5) Uani 0.48(2) 1 d P A 2
H12A H 1.2403 0.1661 0.2543 0.116 Uiso 0.48(2) 1 calc PR A 2
H12B H 1.1370 0.0723 0.2693 0.116 Uiso 0.48(2) 1 calc PR A 2
H12C H 1.0551 0.2188 0.3031 0.116 Uiso 0.48(2) 1 calc PR A 2
C32' C 1.265(3) 0.143(4) -0.4679(17) 0.173(13) Uani 0.48(2) 1 d P A 2
H32A H 1.1910 0.1837 -0.5106 0.207 Uiso 0.48(2) 1 calc PR A 2
H32B H 1.2626 0.0544 -0.4464 0.207 Uiso 0.48(2) 1 calc PR A 2
H32C H 1.3696 0.1434 -0.5195 0.207 Uiso 0.48(2) 1 calc PR A 2
C42' C 0.835(3) 0.167(2) -0.3898(18) 0.113(6) Uani 0.48(2) 1 d P A 2
H42A H 0.7552 0.2036 -0.4276 0.136 Uiso 0.48(2) 1 calc PR A 2
H42B H 0.8215 0.0869 -0.3475 0.136 Uiso 0.48(2) 1 calc PR A 2
H42C H 0.9380 0.1502 -0.4512 0.136 Uiso 0.48(2) 1 calc PR A 2
C43' C 0.830(3) 0.390(2) -0.366(3) 0.154(10) Uani 0.48(2) 1 d P A 2
H43A H 0.9229 0.3684 -0.4363 0.185 Uiso 0.48(2) 1 calc PR A 2
H43B H 0.8357 0.4563 -0.3219 0.185 Uiso 0.48(2) 1 calc PR A 2
H43C H 0.7377 0.4216 -0.3908 0.185 Uiso 0.48(2) 1 calc PR A 2
N1 N 1.0307(17) 0.1354(7) -0.0797(6) 0.0361(17) Uani 0.469(18) 1 d P . 1
H1 H 1.1426 0.0964 -0.0978 0.043 Uiso 0.469(18) 1 calc PR . 1
N2 N 1.0151(17) -0.0374(7) 0.1391(7) 0.0347(17) Uani 0.469(18) 1 d P . 1
H2 H 1.1282 -0.0622 0.1022 0.042 Uiso 0.469(18) 1 calc PR . 1
N1' N 0.9563(15) 0.1429(6) -0.0702(5) 0.0347(16) Uani 0.531(18) 1 d P . 2
H1' H 0.8520 0.1354 -0.0541 0.042 Uiso 0.531(18) 1 calc PR . 2
N2' N 0.9411(15) -0.0257(6) 0.1507(6) 0.0362(15) Uani 0.531(18) 1 d P . 2
H2' H 0.8380 -0.0185 0.1480 0.043 Uiso 0.531(18) 1 calc PR . 2

loop_
_atom_site_aniso_label
_atom_site_aniso_U_11
_atom_site_aniso_U_22
_atom_site_aniso_U_33
_atom_site_aniso_U_23
_atom_site_aniso_U_13
_atom_site_aniso_U_12
Al1 0.0333(4) 0.0365(4) 0.0352(4) -0.0019(3) -0.0095(3) -0.0143(3)
Al2 0.0517(5) 0.0438(4) 0.0369(4) 0.0063(3) -0.0142(4) -0.0188(4)
CT1 0.0424(15) 0.0564(16) 0.0583(17) -0.0065(13) -0.0151(13) -0.0235(13)
CT11 0.0421(18) 0.099(3) 0.130(3) -0.028(2) -0.026(2) -0.0189(18)
CT13 0.101(3) 0.077(3) 0.234(6) 0.034(3) -0.078(4) -0.062(2)
CT2 0.0402(15) 0.0527(16) 0.0610(17) -0.0137(13) -0.0073(13) -0.0134(12)
CT21 0.0399(17) 0.092(3) 0.099(3) -0.017(2) -0.0133(17) -0.0187(16)
CT22 0.064(2) 0.200(5) 0.071(2) -0.056(3) 0.003(2) -0.031(3)
CT23 0.066(3) 0.055(2) 0.201(5) -0.001(3) -0.021(3) -0.0045(19)
CT3 0.071(2) 0.088(2) 0.0586(19) 0.0246(17) -0.0110(17) -0.0421(19)
CT31 0.072(3) 0.195(5) 0.109(3) 0.041(3) -0.010(3) -0.075(3)
CT33 0.154(6) 0.113(4) 0.282(9) 0.029(5) 0.001(6) -0.087(4)
CT4 0.074(2) 0.102(3) 0.073(2) 0.038(2) -0.037(2) -0.023(2)
CT41 0.067(2) 0.131(4) 0.102(3) 0.016(3) -0.045(2) -0.005(2)
CT12 0.074(7) 0.101(8) 0.070(5) -0.002(7) -0.031(5) -0.048(7)
CT32 0.145(19) 0.40(4) 0.058(7) 0.045(14) -0.014(9) -0.19(2)
CT42 0.110(9) 0.19(2) 0.103(10) -0.037(15) -0.058(8) 0.013(15)
CT43 0.083(7) 0.070(6) 0.179(14) 0.026(7) -0.041(9) -0.006(4)
C12' 0.082(8) 0.166(16) 0.061(6) -0.017(11) -0.036(5) -0.042(13)
C32' 0.085(9) 0.35(4) 0.062(11) -0.097(18) 0.015(9) -0.046(16)
C42' 0.092(9) 0.183(17) 0.082(7) -0.017(11) -0.044(6) -0.039(13)
C43' 0.156(15) 0.133(17) 0.19(2) 0.102(17) -0.110(15) -0.046(13)
N1 0.036(4) 0.043(3) 0.043(3) 0.000(2) -0.019(3) -0.025(3)
N2 0.033(4) 0.040(3) 0.036(3) 0.000(2) -0.011(3) -0.018(3)
N1' 0.036(4) 0.038(2) 0.037(2) -0.0019(17) -0.014(3) -0.017(3)
N2' 0.030(4) 0.041(3) 0.036(2) -0.0036(18) -0.005(3) -0.013(3)

loop_
_atom_type_symbol
_atom_type_description
_atom_type_scat_dispersion_real
_atom_type_scat_dispersion_imag
_atom_type_scat_source
C C 0.0033 0.0016 'International Tables Vol C Tables 4.2.6.8 and 6.1.1.4'
H H 0.0000 0.0000 'International Tables Vol C Tables 4.2.6.8 and 6.1.1.4'
N N 0.0061 0.0033 'International Tables Vol C Tables 4.2.6.8 and 6.1.1.4'
Al Al 0.0645 0.0514 'International Tables Vol C Tables 4.2.6.8 and 6.1.1.4'

loop_
_geom_angle_atom_site_label_1
_geom_angle_atom_site_label_2
_geom_angle_atom_site_label_3
_geom_angle
_geom_angle_site_symmetry_1
_geom_angle_site_symmetry_3
_geom_angle_publ_flag
N1 Al1 N2' 101.4(3) . . ?
N1 Al1 N2 98.2(3) . . ?
N2' Al1 N2 18.69(15) . . ?
N1 Al1 N1' 19.09(15) . . ?
N2' Al1 N1' 97.2(3) . . ?
N2 Al1 N1' 100.2(3) . . ?
N1 Al1 CT2 117.7(4) . . ?
N2' Al1 CT2 101.3(4) . . ?
N2 Al1 CT2 118.3(4) . . ?
N1' Al1 CT2 101.0(3) . . ?
N1 Al1 CT1 99.0(4) . . ?
N2' Al1 CT1 117.7(4) . . ?
N2 Al1 CT1 100.5(4) . . ?
N1' Al1 CT1 116.9(4) . . ?
CT2 Al1 CT1 119.10(12) . . ?
N1' Al2 N2 41.8(3) . 2_755 ?
N1' Al2 N2' 46.2(3) . 2_755 ?
N2 Al2 N2' 18.72(15) 2_755 2_755 ?
N1' Al2 N1 19.08(14) . . ?
N2 Al2 N1 47.5(4) 2_755 . ?
N2' Al2 N1 43.1(3) 2_755 . ?
N1' Al2 CT3 127.5(4) . . ?
N2 Al2 CT3 126.9(4) 2_755 . ?
N2' Al2 CT3 108.7(4) 2_755 . ?
N1 Al2 CT3 108.6(4) . . ?
N1' Al2 CT4 109.0(4) . . ?
N2 Al2 CT4 108.4(4) 2_755 . ?
N2' Al2 CT4 126.7(4) 2_755 . ?
N1 Al2 CT4 127.4(4) . . ?
CT3 Al2 CT4 119.50(15) . . ?
CT12 CT1 CT11 115.4(7) . . ?
CT12 CT1 CT13 97.3(6) . . ?
CT11 CT1 CT13 106.2(3) . . ?
CT12 CT1 C12' 26.2(8) . . ?
CT11 CT1 C12' 97.1(9) . . ?
CT13 CT1 C12' 121.9(9) . . ?
CT12 CT1 Al1 113.3(6) . . ?
CT11 CT1 Al1 112.6(2) . . ?
CT13 CT1 Al1 110.5(2) . . ?
C12' CT1 Al1 107.8(7) . . ?
CT1 CT11 HT1A 109.5 . . ?
CT1 CT11 HT1B 109.5 . . ?
HT1A CT11 HT1B 109.5 . . ?
CT1 CT11 HT1C 109.5 . . ?
HT1A CT11 HT1C 109.5 . . ?
HT1B CT11 HT1C 109.5 . . ?
CT1 CT13 HT1D 109.5 . . ?
CT1 CT13 HT1E 109.5 . . ?
HT1D CT13 HT1E 109.5 . . ?
CT1 CT13 HT1F 109.5 . . ?
HT1D CT13 HT1F 109.5 . . ?
HT1E CT13 HT1F 109.5 . . ?
CT22 CT2 CT23 109.0(3) . . ?
CT22 CT2 CT21 107.2(3) . . ?
CT23 CT2 CT21 106.8(3) . . ?
CT22 CT2 Al1 111.1(2) . . ?
CT23 CT2 Al1 108.6(2) . . ?
CT21 CT2 Al1 114.0(2) . . ?
CT2 CT21 HT2A 109.5 . . ?
CT2 CT21 HT2B 109.5 . . ?
HT2A CT21 HT2B 109.5 . . ?
CT2 CT21 HT2C 109.5 . . ?
HT2A CT21 HT2C 109.5 . . ?
HT2B CT21 HT2C 109.5 . . ?
CT2 CT22 HT2D 109.5 . . ?
CT2 CT22 HT2E 109.5 . . ?
HT2D CT22 HT2E 109.5 . . ?
CT2 CT22 HT2F 109.5 . . ?
HT2D CT22 HT2F 109.5 . . ?
HT2E CT22 HT2F 109.5 . . ?
CT2 CT23 HT2G 109.5 . . ?
CT2 CT23 HT2H 109.5 . . ?
HT2G CT23 HT2H 109.5 . . ?
CT2 CT23 HT2I 109.5 . . ?
HT2G CT23 HT2I 109.5 . . ?
HT2H CT23 HT2I 109.5 . . ?
CT32 CT3 CT31 116.5(12) . . ?
CT32 CT3 CT33 96.8(12) . . ?
CT31 CT3 CT33 103.9(4) . . ?
CT32 CT3 C32' 28(2) . . ?
CT31 CT3 C32' 97.4(12) . . ?
CT33 CT3 C32' 122.9(14) . . ?
CT32 CT3 Al2 110.6(8) . . ?
CT31 CT3 Al2 116.2(2) . . ?
CT33 CT3 Al2 110.6(3) . . ?
C32' CT3 Al2 105.7(10) . . ?
CT3 CT31 HT3A 109.5 . . ?
CT3 CT31 HT3B 109.5 . . ?
HT3A CT31 HT3B 109.5 . . ?
CT3 CT31 HT3C 109.5 . . ?
HT3A CT31 HT3C 109.5 . . ?
HT3B CT31 HT3C 109.5 . . ?
CT3 CT33 HT3D 109.5 . . ?
CT3 CT33 HT3E 109.5 . . ?
HT3D CT33 HT3E 109.5 . . ?
CT3 CT33 HT3F 109.5 . . ?
HT3D CT33 HT3F 109.5 . . ?
HT3E CT33 HT3F 109.5 . . ?
CT42 CT4 C43' 69.1(9) . . ?
CT42 CT4 CT41 111.7(12) . . ?
C43' CT4 CT41 121.4(11) . . ?
CT42 CT4 CT43 109.1(8) . . ?
C43' CT4 CT43 41.6(9) . . ?
CT41 CT4 CT43 96.3(7) . . ?
CT42 CT4 C42' 31.6(11) . . ?
C43' CT4 C42' 100.5(12) . . ?
CT41 CT4 C42' 98.3(8) . . ?
CT43 CT4 C42' 140.5(8) . . ?
CT42 CT4 Al2 115.8(8) . . ?
C43' CT4 Al2 113.2(7) . . ?
CT41 CT4 Al2 116.8(2) . . ?
CT43 CT4 Al2 104.8(6) . . ?
C42' CT4 Al2 100.9(8) . . ?
CT4 CT41 HT4A 109.5 . . ?
CT4 CT41 HT4B 109.5 . . ?
HT4A CT41 HT4B 109.5 . . ?
CT4 CT41 HT4C 109.5 . . ?
HT4A CT41 HT4C 109.5 . . ?
HT4B CT41 HT4C 109.5 . . ?
CT1 CT12 HT1G 109.4 . . ?
CT1 CT12 HT1H 109.5 . . ?
CT1 CT12 HT1I 109.5 . . ?
CT3 CT32 HT3G 109.5 . . ?
CT3 CT32 HT3H 109.5 . . ?
CT3 CT32 HT3I 109.4 . . ?
CT4 CT42 HT4D 109.4 . . ?
CT4 CT42 HT4E 109.6 . . ?
CT4 CT42 HT4F 109.5 . . ?
CT4 CT43 HT4G 109.4 . . ?
CT4 CT43 HT4H 109.5 . . ?
CT4 CT43 HT4I 109.4 . . ?
CT1 C12' H12A 109.5 . . ?
CT1 C12' H12B 109.4 . . ?
H12A C12' H12B 109.5 . . ?
CT1 C12' H12C 109.5 . . ?
H12A C12' H12C 109.5 . . ?
H12B C12' H12C 109.5 . . ?
CT3 C32' H32A 109.5 . . ?
CT3 C32' H32B 109.4 . . ?
H32A C32' H32B 109.5 . . ?
CT3 C32' H32C 109.5 . . ?
H32A C32' H32C 109.5 . . ?
H32B C32' H32C 109.5 . . ?
CT4 C42' H42A 109.5 . . ?
CT4 C42' H42B 109.5 . . ?
H42A C42' H42B 109.5 . . ?
CT4 C42' H42C 109.4 . . ?
H42A C42' H42C 109.5 . . ?
H42B C42' H42C 109.5 . . ?
CT4 C43' H43A 109.4 . . ?
CT4 C43' H43B 109.6 . . ?
H43A C43' H43B 109.5 . . ?
CT4 C43' H43C 109.5 . . ?
H43A C43' H43C 109.5 . . ?
H43B C43' H43C 109.5 . . ?
N2 N1 Al1 120.5(8) 2_755 . ?
N2 N1 Al2 65.6(4) 2_755 . ?
Al1 N1 Al2 153.8(7) . . ?
N2 N1 H1 101.7 2_755 . ?
Al1 N1 H1 101.7 . . ?
Al2 N1 H1 101.7 . . ?
N1 N2 Al2 67.0(4) 2_755 2_755 ?
N1 N2 Al1 120.8(8) 2_755 . ?
Al2 N2 Al1 153.7(7) 2_755 . ?
N1 N2 H2 101.3 2_755 . ?
Al2 N2 H2 101.3 2_755 . ?
Al1 N2 H2 101.3 . . ?
N2' N1' Al2 67.3(3) 2_755 . ?
N2' N1' Al1 121.4(7) 2_755 . ?
Al2 N1' Al1 152.9(6) . . ?
N2' N1' H1' 101.5 2_755 . ?
Al2 N1' H1' 101.5 . . ?
Al1 N1' H1' 101.5 . . ?
N1' N2' Al1 120.8(7) 2_755 . ?
N1' N2' Al2 66.5(3) 2_755 2_755 ?
Al1 N2' Al2 153.5(6) . 2_755 ?
N1' N2' H2' 101.5 2_755 . ?
Al1 N2' H2' 101.5 . . ?
Al2 N2' H2' 101.5 2_755 . ?

loop_
_geom_bond_atom_site_label_1
_geom_bond_atom_site_label_2
_geom_bond_distance
_geom_bond_site_symmetry_2
_geom_bond_publ_flag
Al1 N1 1.941(7) . ?
Al1 N2' 1.952(7) . ?
Al1 N2 1.959(7) . ?
Al1 N1' 1.970(6) . ?
Al1 CT2 1.993(3) . ?
Al1 CT1 2.000(3) . ?
Al2 N1' 1.946(6) . ?
Al2 N2 1.948(7) 2_755 ?
Al2 N2' 1.957(7) 2_755 ?
Al2 N1 1.969(7) . ?
Al2 CT3 1.986(3) . ?
Al2 CT4 1.987(4) . ?
CT1 CT12 1.496(16) . ?
CT1 CT11 1.515(4) . ?
CT1 CT13 1.517(4) . ?
CT1 C12' 1.593(18) . ?
CT11 HT1A 0.9599 . ?
CT11 HT1B 0.9599 . ?
CT11 HT1C 0.9599 . ?
CT13 HT1D 0.9599 . ?
CT13 HT1E 0.9599 . ?
CT13 HT1F 0.9599 . ?
CT2 CT22 1.517(4) . ?
CT2 CT23 1.528(4) . ?
CT2 CT21 1.530(4) . ?
CT21 HT2A 0.9599 . ?
CT21 HT2B 0.9599 . ?
CT21 HT2C 0.9599 . ?
CT22 HT2D 0.9599 . ?
CT22 HT2E 0.9599 . ?
CT22 HT2F 0.9599 . ?
CT23 HT2G 0.9599 . ?
CT23 HT2H 0.9599 . ?
CT23 HT2I 0.9599 . ?
CT3 CT32 1.47(2) . ?
CT3 CT31 1.497(5) . ?
CT3 CT33 1.521(6) . ?
CT3 C32' 1.54(2) . ?
CT31 HT3A 0.9599 . ?
CT31 HT3B 0.9599 . ?
CT31 HT3C 0.9599 . ?
CT33 HT3D 0.9599 . ?
CT33 HT3E 0.9599 . ?
CT33 HT3F 0.9599 . ?
CT4 CT42 1.398(17) . ?
CT4 C43' 1.451(13) . ?
CT4 CT41 1.502(5) . ?
CT4 CT43 1.652(12) . ?
CT4 C42' 1.73(2) . ?
CT41 HT4A 0.9599 . ?
CT41 HT4B 0.9599 . ?
CT41 HT4C 0.9599 . ?
CT12 HT1G 0.9599 . ?
CT12 HT1H 0.9599 . ?
CT12 HT1I 0.9599 . ?
CT32 HT3G 0.9599 . ?
CT32 HT3H 0.9599 . ?
CT32 HT3I 0.9599 . ?
CT42 HT4D 0.9599 . ?
CT42 HT4E 0.9599 . ?
CT42 HT4F 0.9599 . ?
CT43 HT4G 0.9599 . ?
CT43 HT4H 0.9599 . ?
CT43 HT4I 0.9599 . ?
C12' H12A 0.9599 . ?
C12' H12B 0.9599 . ?
C12' H12C 0.9599 . ?
C32' H32A 0.9599 . ?
C32' H32B 0.9599 . ?
C32' H32C 0.9599 . ?
C42' H42A 0.9599 . ?
C42' H42B 0.9599 . ?
C42' H42C 0.9599 . ?
C43' H43A 0.9599 . ?
C43' H43B 0.9599 . ?
C43' H43C 0.9599 . ?
N1 N2 1.577(14) 2_755 ?
N1 H1 0.9600 . ?
N2 N1 1.577(14) 2_755 ?
N2 Al2 1.948(7) 2_755 ?
N2 H2 0.9600 . ?
N1' N2' 1.532(12) 2_755 ?
N1' H1' 0.9600 . ?
N2' N1' 1.532(12) 2_755 ?
N2' Al2 1.957(7) 2_755 ?
N2' H2' 0.9600 . ?

loop_
_geom_torsion_atom_site_label_1
_geom_torsion_atom_site_label_2
_geom_torsion_atom_site_label_3
_geom_torsion_atom_site_label_4
_geom_torsion
_geom_torsion_site_symmetry_1
_geom_torsion_site_symmetry_2
_geom_torsion_site_symmetry_3
_geom_torsion_site_symmetry_4
_geom_torsion_publ_flag
N1 Al1 CT1 CT12 173.8(7) . . . . ?
N2' Al1 CT1 CT12 -78.2(7) . . . . ?
N2 Al1 CT1 CT12 -86.1(7) . . . . ?
N1' Al1 CT1 CT12 166.6(7) . . . . ?
CT2 Al1 CT1 CT12 44.9(7) . . . . ?
N1 Al1 CT1 CT11 -52.9(4) . . . . ?
N2' Al1 CT1 CT11 55.1(4) . . . . ?
N2 Al1 CT1 CT11 47.2(4) . . . . ?
N1' Al1 CT1 CT11 -60.0(3) . . . . ?
CT2 Al1 CT1 CT11 178.2(2) . . . . ?
N1 Al1 CT1 CT13 65.7(4) . . . . ?
N2' Al1 CT1 CT13 173.7(3) . . . . ?
N2 Al1 CT1 CT13 165.8(4) . . . . ?
N1' Al1 CT1 CT13 58.6(4) . . . . ?
CT2 Al1 CT1 CT13 -63.2(3) . . . . ?
N1 Al1 CT1 C12' -158.9(10) . . . . ?
N2' Al1 CT1 C12' -50.8(10) . . . . ?
N2 Al1 CT1 C12' -58.7(10) . . . . ?
N1' Al1 CT1 C12' -166.0(10) . . . . ?
CT2 Al1 CT1 C12' 72.3(10) . . . . ?
N1 Al1 CT2 CT22 -177.4(4) . . . . ?
N2' Al1 CT2 CT22 73.1(3) . . . . ?
N2 Al1 CT2 CT22 64.8(4) . . . . ?
N1' Al1 CT2 CT22 172.9(3) . . . . ?
CT1 Al1 CT2 CT22 -57.7(3) . . . . ?
N1 Al1 CT2 CT23 -57.6(4) . . . . ?
N2' Al1 CT2 CT23 -167.1(3) . . . . ?
N2 Al1 CT2 CT23 -175.4(4) . . . . ?
N1' Al1 CT2 CT23 -67.3(4) . . . . ?
CT1 Al1 CT2 CT23 62.1(3) . . . . ?
N1 Al1 CT2 CT21 61.4(4) . . . . ?
N2' Al1 CT2 CT21 -48.1(3) . . . . ?
N2 Al1 CT2 CT21 -56.4(4) . . . . ?
N1' Al1 CT2 CT21 51.6(3) . . . . ?
CT1 Al1 CT2 CT21 -178.9(2) . . . . ?
N1' Al2 CT3 CT32 163.1(15) . . . . ?
N2 Al2 CT3 CT32 109.9(15) 2_755 . . . ?
N2' Al2 CT3 CT32 114.5(15) 2_755 . . . ?
N1 Al2 CT3 CT32 160.2(15) . . . . ?
CT4 Al2 CT3 CT32 -41.7(15) . . . . ?
N1' Al2 CT3 CT31 27.4(5) . . . . ?
N2 Al2 CT3 CT31 -25.9(5) 2_755 . . . ?
N2' Al2 CT3 CT31 -21.2(4) 2_755 . . . ?
N1 Al2 CT3 CT31 24.4(4) . . . . ?
CT4 Al2 CT3 CT31 -177.5(3) . . . . ?
N1' Al2 CT3 CT33 -90.8(4) . . . . ?
N2 Al2 CT3 CT33 -144.0(5) 2_755 . . . ?
N2' Al2 CT3 CT33 -139.4(4) 2_755 . . . ?
N1 Al2 CT3 CT33 -93.7(4) . . . . ?
CT4 Al2 CT3 CT33 64.3(4) . . . . ?
N1' Al2 CT3 C32' 134.1(15) . . . . ?
N2 Al2 CT3 C32' 80.9(15) 2_755 . . . ?
N2' Al2 CT3 C32' 85.5(15) 2_755 . . . ?
N1 Al2 CT3 C32' 131.2(15) . . . . ?
CT4 Al2 CT3 C32' -70.8(15) . . . . ?
N1' Al2 CT4 CT42 -147.0(15) . . . . ?
N2 Al2 CT4 CT42 -102.7(15) 2_755 . . . ?
N2' Al2 CT4 CT42 -97.9(15) 2_755 . . . ?
N1 Al2 CT4 CT42 -152.8(15) . . . . ?
CT3 Al2 CT4 CT42 53.7(15) . . . . ?
N1' Al2 CT4 C43' 136.0(16) . . . . ?
N2 Al2 CT4 C43' -179.8(16) 2_755 . . . ?
N2' Al2 CT4 C43' -175.0(16) 2_755 . . . ?
N1 Al2 CT4 C43' 130.2(16) . . . . ?
CT3 Al2 CT4 C43' -23.4(16) . . . . ?
N1' Al2 CT4 CT41 -12.3(4) . . . . ?
N2 Al2 CT4 CT41 31.9(4) 2_755 . . . ?
N2' Al2 CT4 CT41 36.7(5) 2_755 . . . ?
N1 Al2 CT4 CT41 -18.1(5) . . . . ?
CT3 Al2 CT4 CT41 -171.7(3) . . . . ?
N1' Al2 CT4 CT43 92.8(8) . . . . ?
N2 Al2 CT4 CT43 137.0(8) 2_755 . . . ?
N2' Al2 CT4 CT43 141.8(8) 2_755 . . . ?
N1 Al2 CT4 CT43 86.9(9) . . . . ?
CT3 Al2 CT4 CT43 -66.6(8) . . . . ?
N1' Al2 CT4 C42' -117.4(8) . . . . ?
N2 Al2 CT4 C42' -73.2(8) 2_755 . . . ?
N2' Al2 CT4 C42' -68.4(8) 2_755 . . . ?
N1 Al2 CT4 C42' -123.3(8) . . . . ?
CT3 Al2 CT4 C42' 83.2(7) . . . . ?
N2' Al1 N1 N2 28.1(16) . . . 2_755 ?
N2 Al1 N1 N2 46.8(16) . . . 2_755 ?
N1' Al1 N1 N2 -50.9(13) . . . 2_755 ?
CT2 Al1 N1 N2 -81.3(11) . . . 2_755 ?
CT1 Al1 N1 N2 148.9(12) . . . 2_755 ?
N2' Al1 N1 Al2 124.3(10) . . . . ?
N2 Al1 N1 Al2 143.0(10) . . . . ?
N1' Al1 N1 Al2 45.3(14) . . . . ?
CT2 Al1 N1 Al2 14.9(14) . . . . ?
CT1 Al1 N1 Al2 -114.9(13) . . . . ?
N1' Al2 N1 N2 63.7(11) . . . 2_755 ?
N2' Al2 N1 N2 -25.7(3) 2_755 . . 2_755 ?
CT3 Al2 N1 N2 -123.5(9) . . . 2_755 ?
CT4 Al2 N1 N2 80.7(9) . . . 2_755 ?
N1' Al2 N1 Al1 -46.1(15) . . . . ?
N2 Al2 N1 Al1 -110(2) 2_755 . . . ?
N2' Al2 N1 Al1 -136(2) 2_755 . . . ?
CT3 Al2 N1 Al1 126.8(13) . . . . ?
CT4 Al2 N1 Al1 -29.1(14) . . . . ?
N1 Al1 N2 N1 -47.0(16) . . . 2_755 ?
N2' Al1 N2 N1 54.5(14) . . . 2_755 ?
N1' Al1 N2 N1 -27.8(16) . . . 2_755 ?
CT2 Al1 N2 N1 80.7(11) . . . 2_755 ?
CT1 Al1 N2 N1 -147.8(12) . . . 2_755 ?
N1 Al1 N2 Al2 -147.2(10) . . . 2_755 ?
N2' Al1 N2 Al2 -45.7(14) . . . 2_755 ?
N1' Al1 N2 Al2 -128.0(11) . . . 2_755 ?
CT2 Al1 N2 Al2 -19.5(15) . . . 2_755 ?
CT1 Al1 N2 Al2 112.0(14) . . . 2_755 ?
N2 Al2 N1' N2' 26.3(3) 2_755 . . 2_755 ?
N1 Al2 N1' N2' -71.3(12) . . . 2_755 ?
CT3 Al2 N1' N2' -79.8(8) . . . 2_755 ?
CT4 Al2 N1' N2' 123.0(8) . . . 2_755 ?
N2 Al2 N1' Al1 141(2) 2_755 . . . ?
N2' Al2 N1' Al1 114.8(19) 2_755 . . . ?
N1 Al2 N1' Al1 43.6(13) . . . . ?
CT3 Al2 N1' Al1 35.0(13) . . . . ?
CT4 Al2 N1' Al1 -122.2(12) . . . . ?
N1 Al1 N1' N2' 57.1(13) . . . 2_755 ?
N2' Al1 N1' N2' -47.0(15) . . . 2_755 ?
N2 Al1 N1' N2' -28.4(16) . . . 2_755 ?
CT2 Al1 N1' N2' -150.1(11) . . . 2_755 ?
CT1 Al1 N1' N2' 79.1(11) . . . 2_755 ?
N1 Al1 N1' Al2 -44.3(13) . . . . ?
N2' Al1 N1' Al2 -148.4(9) . . . . ?
N2 Al1 N1' Al2 -129.8(8) . . . . ?
CT2 Al1 N1' Al2 108.5(12) . . . . ?
CT1 Al1 N1' Al2 -22.3(13) . . . . ?
N1 Al1 N2' N1' 27.8(16) . . . 2_755 ?
N2 Al1 N2' N1' -54.0(13) . . . 2_755 ?
N1' Al1 N2' N1' 46.7(15) . . . 2_755 ?
CT2 Al1 N2' N1' 149.4(11) . . . 2_755 ?
CT1 Al1 N2' N1' -78.9(11) . . . 2_755 ?
N1 Al1 N2' Al2 126.7(9) . . . 2_755 ?
N2 Al1 N2' Al2 45.0(13) . . . 2_755 ?
N1' Al1 N2' Al2 145.6(9) . . . 2_755 ?
CT2 Al1 N2' Al2 -111.6(12) . . . 2_755 ?
CT1 Al1 N2' Al2 20.1(13) . . . 2_755 ?
